data_4512988
loop_
_publ_author_name
'Pfeiffer, Constance R.'
'Atwood, Stuart G.'
'Samadello, Luca'
'Atwood, Jerry L.'

_publ_section_title
;
 Investigating Properties and Trends of Cocrystals Composed of
 Pyrogallol[4]arenes and Anthracene-Based Fluorescent Probes
;
_journal_issue 6
_journal_name_full 'Crystal Growth &amp; Design'
_journal_page_first 2958
_journal_paper_doi 10.1021/acs.cgd.5b00385
_journal_volume 15
_journal_year 2015
_chemical_formula_moiety 'C36H40O12, 1.5(C14H9Br), C2H6OS, CH4O'
_chemical_formula_sum 'C60 H63.5 Br1.5 O14 S'
_chemical_formula_weight 1160.53
_chemical_name_common 'C-ethylpyrogallol[4]arene with bromoanthracene'
_space_group_IT_number 2
_symmetry_cell_setting triclinic
_symmetry_Int_Tables_number 2
_symmetry_space_group_name_Hall '-P 1'
_symmetry_space_group_name_H-M 'P -1'
_atom_sites_solution_hydrogens geom
_atom_sites_solution_primary direct
_atom_sites_solution_secondary difmap
_audit_creation_method SHELXL-97
_cell_angle_alpha 79.141(2)
_cell_angle_beta 75.948(3)
_cell_angle_gamma 63.826(2)
_cell_formula_units_Z 2
_cell_length_a 12.1097(7)
_cell_length_b 12.1744(7)
_cell_length_c 20.6809(15)
_cell_measurement_reflns_used 6343
_cell_measurement_temperature 173(2)
_cell_measurement_theta_max 23.7
_cell_measurement_theta_min 2.5
_cell_volume 2642.8(3)
_computing_cell_refinement 'APEX2 (Bruker AXS, 2008)'
_computing_data_collection 'APEX2 (Bruker AXS, 2008)'
_computing_data_reduction 'APEX2 (Bruker AXS, 2008)'
_computing_molecular_graphics 'X-SEED, Barbour, 2001'
_computing_publication_material 'CIFTAB (Sheldrick, 2013)'
_computing_structure_refinement 'SHELXL-1997 (Sheldrick, 1997)'
_computing_structure_solution 'SHELXS-1997 (Sheldrick, 1997)'
_diffrn_ambient_temperature 173(2)
_diffrn_measured_fraction_theta_full 0.987
_diffrn_measured_fraction_theta_max 0.987
_diffrn_measurement_device_type 'Bruker APEXII CCD area detector'
_diffrn_measurement_method 'omega scans'
_diffrn_radiation_monochromator graphite
_diffrn_radiation_type MoK\a
_diffrn_radiation_wavelength 0.71073
_diffrn_reflns_av_R_equivalents 0.0446
_diffrn_reflns_av_sigmaI/netI 0.0627
_diffrn_reflns_limit_h_max 12
_diffrn_reflns_limit_h_min -14
_diffrn_reflns_limit_k_max 14
_diffrn_reflns_limit_k_min -12
_diffrn_reflns_limit_l_max 23
_diffrn_reflns_limit_l_min -24
_diffrn_reflns_number 32233
_diffrn_reflns_theta_full 24.80
_diffrn_reflns_theta_max 24.80
_diffrn_reflns_theta_min 1.02
_diffrn_source 'fine-focus sealed tube'
_diffrn_standards_decay_% 0.0
_exptl_absorpt_coefficient_mu 1.265
_exptl_absorpt_correction_T_max 0.99
_exptl_absorpt_correction_T_min 0.88
_exptl_absorpt_correction_type multi-scan
_exptl_absorpt_process_details
;
 Data were corrected for decay and absorption using the program SADABS 
 (Sheldrick, G. M. (2003). SADABS. Version 2.10. University of
 G\"ottingen, Germany).
;
_exptl_crystal_colour colourless
_exptl_crystal_density_diffrn 1.458
_exptl_crystal_density_method 'not measured'
_exptl_crystal_description plate
_exptl_crystal_F_000 1208
_exptl_crystal_size_max 0.08
_exptl_crystal_size_mid 0.04
_exptl_crystal_size_min 0.01
_refine_diff_density_max 5.340
_refine_diff_density_min -2.489
_refine_diff_density_rms 0.120
_refine_ls_extinction_method none
_refine_ls_goodness_of_fit_ref 1.051
_refine_ls_hydrogen_treatment constr
_refine_ls_matrix_type full
_refine_ls_number_parameters 670
_refine_ls_number_reflns 8992
_refine_ls_number_restraints 45
_refine_ls_restrained_S_all 1.051
_refine_ls_R_factor_all 0.1211
_refine_ls_R_factor_gt 0.0836
_refine_ls_shift/su_max 0.000
_refine_ls_shift/su_mean 0.000
_refine_ls_structure_factor_coef Fsqd
_refine_ls_weighting_details 'calc w=1/[\s^2^(Fo^2^)+(0.1063P)^2^+13.3271P] where P=(Fo^2^+2Fc^2^)/3'
_refine_ls_weighting_scheme calc
_refine_ls_wR_factor_gt 0.2048
_refine_ls_wR_factor_ref 0.2324
_reflns_number_gt 6220
_reflns_number_total 8992
_reflns_threshold_expression >2sigma(I)
_cod_data_source_file cg5b00385_si_001.cif
_cod_data_source_block Cocrystal_7
_cod_depositor_comments 'Adding full bibliography for 4512982--4512998.cif.'
_cod_original_formula_sum 'C60 H63.50 Br1.50 O14 S'
_cod_database_code 4512988

loop_
_symmetry_equiv_pos_as_xyz
'x, y, z'
'-x, -y, -z'

loop_
_atom_site_label
_atom_site_type_symbol
_atom_site_fract_x
_atom_site_fract_y
_atom_site_fract_z
_atom_site_U_iso_or_equiv
_atom_site_adp_type
_atom_site_occupancy
_atom_site_symmetry_multiplicity
_atom_site_calc_flag
_atom_site_refinement_flags
_atom_site_disorder_assembly
_atom_site_disorder_group
Br1 Br 0.76512(8) 0.35324(12) 0.00342(4) 0.0901(5) Uani 1 1 d . . .
O3 O 0.2656(3) 0.7331(3) 0.40573(18) 0.0146(8) Uani 1 1 d . . .
H3 H 0.3234 0.6624 0.4092 0.017 Uiso 1 1 calc R . .
O7 O 1.1219(3) 0.3865(3) 0.33663(19) 0.0189(8) Uani 1 1 d . . .
H7 H 1.0742 0.3521 0.3389 0.023 Uiso 1 1 calc R . .
O4 O 0.4633(3) 0.5178(3) 0.40285(18) 0.0183(8) Uani 1 1 d . . .
H4 H 0.4728 0.4618 0.4345 0.022 Uiso 1 1 calc R . .
O9 O 1.0966(3) 0.7874(3) 0.33162(19) 0.0160(8) Uani 1 1 d . . .
H9 H 1.1510 0.7468 0.3557 0.019 Uiso 1 1 calc R . .
O10 O 0.8882(3) 0.9903(3) 0.37654(19) 0.0181(8) Uani 1 1 d . . .
H10 H 0.9522 0.9334 0.3583 0.022 Uiso 1 1 calc R . .
O5 O 0.6873(3) 0.3484(3) 0.44606(18) 0.0183(8) Uani 1 1 d . . .
H5 H 0.6664 0.2921 0.4440 0.022 Uiso 1 1 calc R . .
O6 O 0.9132(3) 0.3267(3) 0.36663(19) 0.0183(8) Uani 1 1 d . . .
H6 H 0.8972 0.2882 0.4032 0.022 Uiso 1 1 calc R . .
O2 O 0.1761(3) 0.9485(3) 0.45972(18) 0.0161(8) Uani 1 1 d . . .
H2 H 0.1484 0.8941 0.4681 0.019 Uiso 1 1 calc R . .
O8 O 1.1931(3) 0.5409(3) 0.37403(19) 0.0185(8) Uani 1 1 d . . .
H8 H 1.2154 0.4647 0.3832 0.022 Uiso 1 1 calc R . .
O11 O 0.6651(3) 1.1262(3) 0.44416(18) 0.0184(8) Uani 1 1 d . . .
H11 H 0.7320 1.0845 0.4588 0.022 Uiso 1 1 calc R . .
O12 O 0.4480(3) 1.1881(3) 0.39689(19) 0.0197(8) Uani 1 1 d . . .
H12 H 0.4582 1.2270 0.4228 0.024 Uiso 1 1 calc R . .
O14 O 1.0292(3) 0.8237(3) 0.51908(19) 0.0176(8) Uani 1 1 d . . .
H14 H 0.9633 0.8800 0.5365 0.021 Uiso 1 1 calc R . .
C26 C 0.6826(5) 1.0003(5) 0.2688(3) 0.0147(11) Uani 1 1 d . . .
H26 H 0.6855 0.9708 0.2288 0.018 Uiso 1 1 calc R . .
C3 C 0.3162(5) 0.8163(5) 0.3741(3) 0.0142(11) Uani 1 1 d . . .
C9 C 0.6878(5) 0.4179(5) 0.3847(3) 0.0141(5) Uani 1 1 d . . .
C7 C 0.4586(5) 0.6737(5) 0.2832(3) 0.0139(11) Uani 1 1 d . . .
H7A H 0.3955 0.6382 0.3001 0.017 Uiso 1 1 calc R . .
C12 C 0.6963(5) 0.5671(5) 0.2674(3) 0.0141(5) Uani 1 1 d . . .
H12A H 0.6992 0.6191 0.2271 0.017 Uiso 1 1 calc R . .
C28 C 0.4457(5) 1.0988(5) 0.2813(3) 0.0153(11) Uani 1 1 d . . .
H28 H 0.3818 1.1789 0.2979 0.018 Uiso 1 1 calc R . .
C6 C 0.3979(5) 0.9999(5) 0.3150(3) 0.0150(11) Uani 1 1 d . . .
C17 C 1.0579(5) 0.7097(5) 0.3123(3) 0.0149(11) Uani 1 1 d . . .
C22 C 0.7878(5) 1.0120(5) 0.3485(3) 0.0159(11) Uani 1 1 d . . .
C16 C 1.1052(5) 0.5851(5) 0.3337(3) 0.0149(11) Uani 1 1 d . . .
C2 C 0.2662(4) 0.9263(5) 0.4017(3) 0.0142(11) Uani 1 1 d . . .
C18 C 0.9692(5) 0.7595(4) 0.2709(3) 0.0130(11) Uani 1 1 d . . .
C19 C 0.9305(5) 0.6809(5) 0.2517(3) 0.0150(11) Uani 1 1 d . . .
H19 H 0.8686 0.7145 0.2242 0.018 Uiso 1 1 calc R . .
C45 C 0.5924(5) 0.3507(5) 0.2043(3) 0.0191(12) Uani 1 1 d . . .
C25 C 0.5661(5) 1.0717(4) 0.3039(3) 0.0134(11) Uani 1 1 d . . .
C23 C 0.6727(5) 1.0842(5) 0.3848(3) 0.0148(11) Uani 1 1 d . . .
C8 C 0.5776(5) 0.5027(5) 0.3643(3) 0.0141(5) Uani 1 1 d . . .
C32 C 1.0629(5) 0.4751(5) 0.1282(3) 0.0235(13) Uani 1 1 d . . .
H32A H 1.1220 0.3906 0.1388 0.035 Uiso 1 1 calc R . .
H32B H 1.0918 0.5328 0.1378 0.035 Uiso 1 1 calc R . .
H32C H 1.0575 0.4876 0.0806 0.035 Uiso 1 1 calc R . .
C15 C 1.0649(5) 0.5090(5) 0.3128(3) 0.0153(11) Uani 1 1 d . . .
C4 C 0.4079(5) 0.7926(5) 0.3163(3) 0.0131(11) Uani 1 1 d . . .
C20 C 0.9783(5) 0.5541(5) 0.2709(3) 0.0142(11) Uani 1 1 d . . .
C42 C 0.8399(5) 0.2651(5) 0.1296(3) 0.0222(13) Uani 1 1 d . . .
C31 C 0.9349(5) 0.4972(5) 0.1703(3) 0.0181(12) Uani 1 1 d . . .
H31A H 0.9031 0.4437 0.1573 0.022 Uiso 1 1 calc R . .
H31B H 0.8766 0.5836 0.1605 0.022 Uiso 1 1 calc R . .
C43 C 0.7357(6) 0.3263(6) 0.0984(3) 0.0335(16) Uani 1 1 d . . .
C44 C 0.6122(6) 0.3693(6) 0.1326(3) 0.0277(14) Uani 1 1 d . . .
C30 C 0.3414(5) 0.7732(6) 0.1863(3) 0.0246(13) Uani 1 1 d . . .
H30A H 0.3029 0.8528 0.2049 0.037 Uiso 1 1 calc R . .
H30B H 0.2872 0.7296 0.2033 0.037 Uiso 1 1 calc R . .
H30C H 0.3522 0.7863 0.1373 0.037 Uiso 1 1 calc R . .
C29 C 0.4683(5) 0.6969(5) 0.2068(3) 0.0166(12) Uani 1 1 d . . .
H29A H 0.5235 0.7402 0.1883 0.020 Uiso 1 1 calc R . .
H29B H 0.5071 0.6170 0.1874 0.020 Uiso 1 1 calc R . .
C50 C 0.4666(5) 0.3931(5) 0.2406(3) 0.0221(13) Uani 1 1 d . . .
H50 H 0.4524 0.3819 0.2882 0.026 Uiso 1 1 calc R . .
C35 C 0.4588(5) 1.1135(5) 0.2045(3) 0.0174(12) Uani 1 1 d . . .
H35A H 0.4947 1.1742 0.1854 0.021 Uiso 1 1 calc R . .
H35B H 0.5176 1.0339 0.1867 0.021 Uiso 1 1 calc R . .
C24 C 0.5627(5) 1.1154(5) 0.3620(3) 0.0162(12) Uani 1 1 d . . .
C11 C 0.8093(5) 0.4819(5) 0.2866(3) 0.0141(5) Uani 1 1 d . . .
C40 C 0.9198(5) 0.1865(5) 0.2351(3) 0.0232(13) Uani 1 1 d . . .
H40 H 0.9053 0.1749 0.2826 0.028 Uiso 1 1 calc R . .
C21 C 0.9201(5) 0.8966(5) 0.2464(3) 0.0159(11) Uani 1 1 d . . .
H21 H 0.9810 0.9264 0.2530 0.019 Uiso 1 1 calc R . .
C10 C 0.8028(5) 0.4086(5) 0.3459(3) 0.0141(5) Uani 1 1 d . . .
C1 C 0.3069(5) 1.0182(5) 0.3729(3) 0.0165(12) Uani 1 1 d . . .
C27 C 0.7947(5) 0.9697(4) 0.2889(3) 0.0142(11) Uani 1 1 d . . .
C48 C 0.3877(6) 0.4670(7) 0.1386(4) 0.048(2) Uani 1 1 d . . .
H48 H 0.3177 0.5071 0.1166 0.057 Uiso 1 1 calc R . .
C33 C 0.9154(5) 0.9202(5) 0.1713(3) 0.0175(12) Uani 1 1 d . . .
H33A H 0.8603 0.8864 0.1624 0.021 Uiso 1 1 calc R . .
H33B H 0.8783 1.0100 0.1589 0.021 Uiso 1 1 calc R . .
C49 C 0.3675(5) 0.4489(6) 0.2088(3) 0.0291(14) Uani 1 1 d . . .
H49 H 0.2847 0.4757 0.2338 0.035 Uiso 1 1 calc R . .
C46 C 0.6945(5) 0.2916(5) 0.2362(3) 0.0177(12) Uani 1 1 d . . .
H46 H 0.6803 0.2800 0.2837 0.021 Uiso 1 1 calc R . .
C5 C 0.4481(5) 0.8860(5) 0.2890(3) 0.0141(11) Uani 1 1 d . . .
H5A H 0.5130 0.8712 0.2508 0.017 Uiso 1 1 calc R . .
C67 C 0.9980(5) 0.7406(5) 0.4945(3) 0.0204(12) Uani 1 1 d . . .
H67A H 1.0747 0.6759 0.4735 0.031 Uiso 1 1 calc R . .
H67B H 0.9436 0.7855 0.4615 0.031 Uiso 1 1 calc R . .
H67C H 0.9544 0.7034 0.5318 0.031 Uiso 1 1 calc R . .
C13 C 0.5798(5) 0.5790(5) 0.3049(3) 0.0141(5) Uani 1 1 d . . .
C14 C 0.9353(5) 0.4719(5) 0.2457(3) 0.0157(11) Uani 1 1 d . . .
H14A H 0.9970 0.3851 0.2539 0.019 Uiso 1 1 calc R . .
C34 C 1.0440(5) 0.8629(5) 0.1276(3) 0.0252(13) Uani 1 1 d . . .
H34A H 1.0803 0.7737 0.1387 0.038 Uiso 1 1 calc R . .
H34B H 1.0987 0.8970 0.1356 0.038 Uiso 1 1 calc R . .
H34C H 1.0357 0.8812 0.0804 0.038 Uiso 1 1 calc R . .
C47 C 0.5047(6) 0.4286(8) 0.1016(4) 0.049(2) Uani 1 1 d . . .
H47 H 0.5152 0.4416 0.0541 0.059 Uiso 1 1 calc R . .
C37 C 0.9674(5) 0.2176(5) 0.0956(3) 0.0285(14) Uani 1 1 d . . .
H37 H 0.9855 0.2274 0.0481 0.034 Uiso 1 1 calc R . .
C36 C 0.3351(5) 1.1555(6) 0.1824(3) 0.0285(14) Uani 1 1 d . . .
H36A H 0.2734 1.2287 0.2044 0.043 Uiso 1 1 calc R . .
H36B H 0.3060 1.0896 0.1947 0.043 Uiso 1 1 calc R . .
H36C H 0.3458 1.1752 0.1337 0.043 Uiso 1 1 calc R . .
C39 C 1.0391(6) 0.1430(5) 0.2008(3) 0.0278(14) Uani 1 1 d . . .
H39 H 1.1068 0.1017 0.2244 0.033 Uiso 1 1 calc R . .
C38 C 1.0628(6) 0.1587(6) 0.1305(3) 0.0297(15) Uani 1 1 d . . .
H38 H 1.1467 0.1278 0.1070 0.036 Uiso 1 1 calc R . .
C56 C 0.6136(17) -0.044(3) 0.0212(5) 0.067(2) Uani 0.50 1 d PD A -1
C51 C 0.7292(14) -0.0816(19) 0.0414(6) 0.067(2) Uani 0.50 1 d PD A -1
H51 H 0.7588 -0.0236 0.0462 0.080 Uiso 0.50 1 calc PR A -1
C52 C 0.7989(16) -0.2102(19) 0.0542(6) 0.067(2) Uani 0.50 1 d PD A -1
H52 H 0.8774 -0.2410 0.0679 0.080 Uiso 0.50 1 calc PR A -1
C54 C 0.6398(15) -0.255(3) 0.0269(4) 0.067(2) Uani 0.50 1 d PD A -1
H54 H 0.6113 -0.3136 0.0222 0.080 Uiso 0.50 1 calc PR A -1
C53 C 0.7496(15) -0.292(2) 0.0461(4) 0.067(2) Uani 0.50 1 d PD A -1
H53 H 0.7971 -0.3772 0.0547 0.080 Uiso 0.50 1 calc PR A -1
C55 C 0.5638(15) -0.124(3) 0.0130(4) 0.067(2) Uani 0.50 1 d PD A -1
S1 S 0.63243(14) 0.68085(13) 0.44603(7) 0.0241(4) Uani 1 1 d . . .
O13 O 0.5819(4) 0.6604(4) 0.5192(2) 0.0302(10) Uani 1 1 d . . .
C65 C 0.7973(6) 0.6162(6) 0.4400(4) 0.0379(17) Uani 1 1 d . . .
H65A H 0.8291 0.5265 0.4474 0.057 Uiso 1 1 calc R . .
H65B H 0.8180 0.6470 0.4738 0.057 Uiso 1 1 calc R . .
H65C H 0.8358 0.6395 0.3953 0.057 Uiso 1 1 calc R . .
C66 C 0.6069(6) 0.8375(6) 0.4320(3) 0.0341(15) Uani 1 1 d . . .
H66A H 0.6409 0.8563 0.4649 0.051 Uiso 1 1 calc R . .
H66B H 0.5169 0.8893 0.4367 0.051 Uiso 1 1 calc R . .
H66C H 0.6487 0.8538 0.3867 0.051 Uiso 1 1 calc R . .
C57 C 0.4459(17) -0.070(3) -0.0077(4) 0.067(2) Uani 0.50 1 d PD A -1
Br2 Br 0.37736(15) -0.16377(16) -0.01905(7) 0.0484(4) Uani 0.50 1 d PD A -1
C58 C 0.3801(16) 0.058(2) -0.0198(4) 0.067(2) Uani 0.50 1 d PD A -1
C64 C 0.3760(16) 0.263(3) -0.0216(6) 0.067(2) Uani 0.50 1 d PD A -1
H64 H 0.4150 0.3120 -0.0151 0.080 Uiso 0.50 1 calc PR A -1
C63 C 0.2620(15) 0.317(2) -0.0417(6) 0.067(2) Uani 0.50 1 d PD A -1
H63 H 0.2221 0.4041 -0.0491 0.080 Uiso 0.50 1 calc PR A -1
C62 C 0.2028(16) 0.2460(19) -0.0515(5) 0.067(2) Uani 0.50 1 d PD A -1
H62 H 0.1239 0.2851 -0.0654 0.080 Uiso 0.50 1 calc PR A -1
C59 C 0.4350(16) 0.132(3) -0.0107(5) 0.067(2) Uani 0.50 1 d PD A -1
C61 C 0.2591(16) 0.1212(19) -0.0411(4) 0.067(2) Uani 0.50 1 d PD A -1
H61 H 0.2184 0.0742 -0.0479 0.080 Uiso 0.50 1 calc PR A -1
O1 O 0.2511(3) 1.1247(3) 0.4047(2) 0.0212(9) Uani 1 1 d . . .
H1 H 0.3031 1.1549 0.4007 0.025 Uiso 1 1 calc R . .
C60 C 0.5490(19) 0.078(3) 0.0093(6) 0.068(6) Uani 0.50 1 d PD A -1
H60 H 0.5846 0.1303 0.0152 0.082 Uiso 0.50 1 calc PR A -1
C41 C 0.8162(5) 0.2489(5) 0.2017(3) 0.0199(12) Uiso 1 1 d . . .

loop_
_atom_site_aniso_label
_atom_site_aniso_U_11
_atom_site_aniso_U_22
_atom_site_aniso_U_33
_atom_site_aniso_U_23
_atom_site_aniso_U_13
_atom_site_aniso_U_12
Br1 0.0348(5) 0.1591(11) 0.0168(4) 0.0127(5) 0.0056(3) -0.0003(5)
O3 0.0122(18) 0.0115(18) 0.018(2) 0.0035(15) -0.0014(15) -0.0055(15)
O7 0.0163(19) 0.0138(19) 0.027(2) 0.0025(16) -0.0070(17) -0.0070(15)
O4 0.0134(18) 0.018(2) 0.017(2) 0.0042(16) 0.0022(15) -0.0051(15)
O9 0.0165(19) 0.0135(18) 0.022(2) -0.0014(15) -0.0086(16) -0.0069(15)
O10 0.0125(18) 0.019(2) 0.021(2) -0.0036(16) -0.0048(16) -0.0035(15)
O5 0.021(2) 0.017(2) 0.017(2) 0.0022(16) -0.0029(16) -0.0098(16)
O6 0.0153(19) 0.019(2) 0.019(2) 0.0024(16) -0.0038(16) -0.0066(16)
O2 0.0146(18) 0.0152(19) 0.020(2) -0.0035(16) 0.0016(15) -0.0093(15)
O8 0.0172(19) 0.0133(19) 0.024(2) 0.0034(16) -0.0120(16) -0.0035(16)
O11 0.0158(19) 0.020(2) 0.016(2) -0.0006(16) -0.0044(15) -0.0042(16)
O12 0.0130(19) 0.024(2) 0.020(2) -0.0048(16) 0.0014(16) -0.0060(16)
O14 0.0145(18) 0.0142(19) 0.021(2) -0.0026(16) -0.0003(16) -0.0039(15)
C26 0.019(3) 0.013(3) 0.014(3) 0.002(2) -0.001(2) -0.010(2)
C3 0.015(3) 0.017(3) 0.015(3) 0.005(2) -0.008(2) -0.011(2)
C9 0.0164(11) 0.0123(10) 0.0148(11) -0.0011(8) -0.0022(9) -0.0073(9)
C7 0.011(3) 0.014(3) 0.016(3) -0.002(2) -0.002(2) -0.005(2)
C12 0.0164(11) 0.0123(10) 0.0148(11) -0.0011(8) -0.0022(9) -0.0073(9)
C28 0.013(3) 0.011(3) 0.021(3) -0.001(2) 0.002(2) -0.006(2)
C6 0.012(3) 0.018(3) 0.014(3) 0.001(2) -0.002(2) -0.007(2)
C17 0.011(3) 0.018(3) 0.014(3) -0.003(2) 0.003(2) -0.007(2)
C22 0.014(3) 0.013(3) 0.020(3) 0.003(2) -0.004(2) -0.007(2)
C16 0.009(2) 0.016(3) 0.016(3) -0.002(2) -0.003(2) -0.003(2)
C2 0.007(2) 0.020(3) 0.014(3) 0.000(2) 0.000(2) -0.006(2)
C18 0.012(3) 0.011(3) 0.014(3) -0.001(2) 0.001(2) -0.004(2)
C19 0.009(2) 0.018(3) 0.015(3) 0.001(2) 0.000(2) -0.006(2)
C45 0.024(3) 0.013(3) 0.022(3) 0.001(2) 0.002(2) -0.013(2)
C25 0.016(3) 0.009(2) 0.014(3) 0.004(2) -0.002(2) -0.006(2)
C23 0.019(3) 0.012(3) 0.014(3) 0.001(2) -0.004(2) -0.008(2)
C8 0.0164(11) 0.0123(10) 0.0148(11) -0.0011(8) -0.0022(9) -0.0073(9)
C32 0.023(3) 0.029(3) 0.016(3) -0.003(2) 0.002(2) -0.011(3)
C15 0.015(3) 0.013(3) 0.014(3) 0.001(2) 0.001(2) -0.004(2)
C4 0.012(3) 0.013(3) 0.013(3) 0.001(2) -0.007(2) -0.002(2)
C20 0.012(3) 0.017(3) 0.013(3) 0.000(2) 0.003(2) -0.009(2)
C42 0.021(3) 0.020(3) 0.024(3) -0.001(2) 0.002(2) -0.011(2)
C31 0.016(3) 0.019(3) 0.019(3) -0.003(2) -0.001(2) -0.008(2)
C43 0.026(3) 0.047(4) 0.014(3) 0.003(3) 0.001(3) -0.008(3)
C44 0.024(3) 0.032(3) 0.016(3) 0.002(3) 0.001(3) -0.006(3)
C30 0.023(3) 0.033(3) 0.016(3) -0.001(3) -0.005(2) -0.010(3)
C29 0.018(3) 0.016(3) 0.016(3) 0.000(2) -0.003(2) -0.007(2)
C50 0.025(3) 0.016(3) 0.023(3) -0.003(2) 0.001(3) -0.010(2)
C35 0.017(3) 0.018(3) 0.019(3) 0.005(2) -0.004(2) -0.011(2)
C24 0.013(3) 0.013(3) 0.018(3) 0.003(2) 0.001(2) -0.005(2)
C11 0.0164(11) 0.0123(10) 0.0148(11) -0.0011(8) -0.0022(9) -0.0073(9)
C40 0.030(3) 0.018(3) 0.028(3) 0.000(2) -0.009(3) -0.014(3)
C21 0.011(3) 0.015(3) 0.020(3) -0.001(2) -0.001(2) -0.006(2)
C10 0.0164(11) 0.0123(10) 0.0148(11) -0.0011(8) -0.0022(9) -0.0073(9)
C1 0.015(3) 0.015(3) 0.021(3) -0.001(2) -0.007(2) -0.006(2)
C27 0.017(3) 0.007(2) 0.018(3) 0.004(2) -0.005(2) -0.005(2)
C48 0.022(4) 0.061(5) 0.035(4) 0.003(4) -0.008(3) 0.002(3)
C33 0.016(3) 0.018(3) 0.017(3) 0.000(2) -0.002(2) -0.007(2)
C49 0.018(3) 0.032(3) 0.032(4) -0.006(3) 0.004(3) -0.009(3)
C46 0.023(3) 0.016(3) 0.017(3) 0.000(2) -0.003(2) -0.012(2)
C5 0.012(3) 0.017(3) 0.010(3) -0.001(2) -0.001(2) -0.004(2)
C67 0.024(3) 0.019(3) 0.021(3) 0.000(2) -0.001(2) -0.013(2)
C13 0.0164(11) 0.0123(10) 0.0148(11) -0.0011(8) -0.0022(9) -0.0073(9)
C14 0.012(3) 0.014(3) 0.020(3) -0.001(2) -0.003(2) -0.004(2)
C34 0.025(3) 0.028(3) 0.019(3) 0.001(3) -0.003(2) -0.009(3)
C47 0.029(4) 0.074(6) 0.022(4) 0.007(4) -0.005(3) -0.004(4)
C37 0.023(3) 0.029(3) 0.029(4) -0.005(3) 0.006(3) -0.012(3)
C36 0.023(3) 0.038(4) 0.022(3) 0.001(3) -0.006(3) -0.010(3)
C39 0.022(3) 0.026(3) 0.040(4) -0.004(3) -0.006(3) -0.014(3)
C38 0.020(3) 0.026(3) 0.040(4) -0.008(3) 0.009(3) -0.012(3)
C56 0.037(2) 0.111(6) 0.0233(18) 0.002(2) -0.0057(15) -0.007(2)
C51 0.037(2) 0.111(6) 0.0233(18) 0.002(2) -0.0057(15) -0.007(2)
C52 0.037(2) 0.111(6) 0.0233(18) 0.002(2) -0.0057(15) -0.007(2)
C54 0.037(2) 0.111(6) 0.0233(18) 0.002(2) -0.0057(15) -0.007(2)
C53 0.037(2) 0.111(6) 0.0233(18) 0.002(2) -0.0057(15) -0.007(2)
C55 0.037(2) 0.111(6) 0.0233(18) 0.002(2) -0.0057(15) -0.007(2)
S1 0.0281(8) 0.0239(8) 0.0215(8) -0.0015(6) -0.0041(6) -0.0123(6)
O13 0.035(2) 0.020(2) 0.032(2) -0.0077(18) 0.0119(19) -0.0154(19)
C65 0.024(3) 0.037(4) 0.047(4) -0.014(3) 0.003(3) -0.008(3)
C66 0.042(4) 0.026(3) 0.033(4) 0.007(3) -0.008(3) -0.016(3)
C57 0.037(2) 0.111(6) 0.0233(18) 0.002(2) -0.0057(15) -0.007(2)
Br2 0.0533(9) 0.0732(11) 0.0340(8) 0.0087(7) -0.0164(7) -0.0409(8)
C58 0.037(2) 0.111(6) 0.0233(18) 0.002(2) -0.0057(15) -0.007(2)
C64 0.037(2) 0.111(6) 0.0233(18) 0.002(2) -0.0057(15) -0.007(2)
C63 0.037(2) 0.111(6) 0.0233(18) 0.002(2) -0.0057(15) -0.007(2)
C62 0.037(2) 0.111(6) 0.0233(18) 0.002(2) -0.0057(15) -0.007(2)
C59 0.037(2) 0.111(6) 0.0233(18) 0.002(2) -0.0057(15) -0.007(2)
C61 0.037(2) 0.111(6) 0.0233(18) 0.002(2) -0.0057(15) -0.007(2)
O1 0.017(2) 0.019(2) 0.027(2) -0.0079(17) 0.0063(17) -0.0099(16)
C60 0.081(13) 0.15(2) 0.015(8) -0.026(9) 0.021(8) -0.091(15)

loop_
_atom_type_symbol
_atom_type_description
_atom_type_scat_dispersion_real
_atom_type_scat_dispersion_imag
_atom_type_scat_source
C C 0.0033 0.0016 'International Tables Vol C Tables 4.2.6.8 and 6.1.1.4'
H H 0.0000 0.0000 'International Tables Vol C Tables 4.2.6.8 and 6.1.1.4'
O O 0.0106 0.0060 'International Tables Vol C Tables 4.2.6.8 and 6.1.1.4'
Br Br -0.2901 2.4595 'International Tables Vol C Tables 4.2.6.8 and 6.1.1.4'
S S 0.1246 0.1234 'International Tables Vol C Tables 4.2.6.8 and 6.1.1.4'

loop_
_geom_angle_atom_site_label_1
_geom_angle_atom_site_label_2
_geom_angle_atom_site_label_3
_geom_angle
C3 O3 H3 109.5
C15 O7 H7 109.5
C8 O4 H4 109.5
C17 O9 H9 109.5
C22 O10 H10 109.5
C9 O5 H5 109.5
C10 O6 H6 109.5
C2 O2 H2 109.5
C16 O8 H8 109.5
C23 O11 H11 109.5
C24 O12 H12 109.5
C67 O14 H14 109.5
C27 C26 C25 123.8(5)
C27 C26 H26 118.1
C25 C26 H26 118.1
C2 C3 O3 115.7(5)
C2 C3 C4 121.7(5)
O3 C3 C4 122.5(5)
C8 C9 O5 121.5(5)
C8 C9 C10 120.0(5)
O5 C9 C10 118.3(4)
C13 C7 C4 111.8(4)
C13 C7 C29 113.2(4)
C4 C7 C29 112.2(4)
C13 C7 H7A 106.3
C4 C7 H7A 106.3
C29 C7 H7A 106.3
C13 C12 C11 122.8(5)
C13 C12 H12A 118.6
C11 C12 H12A 118.6
C25 C28 C35 112.8(4)
C25 C28 C6 109.5(4)
C35 C28 C6 112.6(4)
C25 C28 H28 107.2
C35 C28 H28 107.2
C6 C28 H28 107.2
C1 C6 C5 117.6(5)
C1 C6 C28 121.9(5)
C5 C6 C28 120.4(5)
O9 C17 C16 121.3(5)
O9 C17 C18 118.1(4)
C16 C17 C18 120.6(5)
O10 C22 C23 113.9(5)
O10 C22 C27 125.5(5)
C23 C22 C27 120.6(5)
O8 C16 C17 118.1(5)
O8 C16 C15 122.1(5)
C17 C16 C15 119.9(5)
C3 C2 O2 121.4(5)
C3 C2 C1 120.7(5)
O2 C2 C1 117.9(5)
C19 C18 C17 117.9(5)
C19 C18 C21 122.1(5)
C17 C18 C21 120.1(5)
C18 C19 C20 123.3(5)
C18 C19 H19 118.4
C20 C19 H19 118.4
C46 C45 C50 122.0(5)
C46 C45 C44 119.4(5)
C50 C45 C44 118.5(5)
C24 C25 C26 117.8(5)
C24 C25 C28 120.5(5)
C26 C25 C28 121.8(5)
O11 C23 C24 118.6(5)
O11 C23 C22 121.0(5)
C24 C23 C22 120.5(5)
O4 C8 C9 121.3(5)
O4 C8 C13 117.9(4)
C9 C8 C13 120.8(5)
C31 C32 H32A 109.5
C31 C32 H32B 109.5
H32A C32 H32B 109.5
C31 C32 H32C 109.5
H32A C32 H32C 109.5
H32B C32 H32C 109.5
C20 C15 O7 124.7(5)
C20 C15 C16 121.6(5)
O7 C15 C16 113.7(4)
C3 C4 C5 116.2(5)
C3 C4 C7 122.1(5)
C5 C4 C7 121.6(5)
C15 C20 C19 116.8(5)
C15 C20 C14 122.6(5)
C19 C20 C14 120.6(5)
C43 C42 C37 125.1(6)
C43 C42 C41 116.9(5)
C37 C42 C41 118.0(5)
C32 C31 C14 113.4(4)
C32 C31 H31A 108.9
C14 C31 H31A 108.9
C32 C31 H31B 108.9
C14 C31 H31B 108.9
H31A C31 H31B 107.7
C44 C43 C42 124.1(5)
C44 C43 Br1 118.3(5)
C42 C43 Br1 117.6(4)
C43 C44 C47 124.9(6)
C43 C44 C45 117.3(5)
C47 C44 C45 117.8(5)
C29 C30 H30A 109.5
C29 C30 H30B 109.5
H30A C30 H30B 109.5
C29 C30 H30C 109.5
H30A C30 H30C 109.5
H30B C30 H30C 109.5
C30 C29 C7 112.3(4)
C30 C29 H29A 109.1
C7 C29 H29A 109.1
C30 C29 H29B 109.1
C7 C29 H29B 109.1
H29A C29 H29B 107.9
C49 C50 C45 121.5(6)
C49 C50 H50 119.3
C45 C50 H50 119.3
C36 C35 C28 112.4(4)
C36 C35 H35A 109.1
C28 C35 H35A 109.1
C36 C35 H35B 109.1
C28 C35 H35B 109.1
H35A C35 H35B 107.9
O12 C24 C25 118.5(5)
O12 C24 C23 121.2(5)
C25 C24 C23 120.3(5)
C10 C11 C12 117.6(5)
C10 C11 C14 120.3(5)
C12 C11 C14 122.0(5)
C39 C40 C41 121.6(6)
C39 C40 H40 119.2
C41 C40 H40 119.2
C27 C21 C18 111.2(4)
C27 C21 C33 112.3(4)
C18 C21 C33 112.5(4)
C27 C21 H21 106.8
C18 C21 H21 106.8
C33 C21 H21 106.8
O6 C10 C11 118.3(4)
O6 C10 C9 120.5(5)
C11 C10 C9 121.1(5)
O1 C1 C2 116.0(5)
O1 C1 C6 123.9(5)
C2 C1 C6 120.0(5)
C26 C27 C22 117.1(5)
C26 C27 C21 121.4(5)
C22 C27 C21 121.5(5)
C47 C48 C49 121.5(6)
C47 C48 H48 119.2
C49 C48 H48 119.2
C34 C33 C21 112.9(4)
C34 C33 H33A 109.0
C21 C33 H33A 109.0
C34 C33 H33B 109.0
C21 C33 H33B 109.0
H33A C33 H33B 107.8
C50 C49 C48 119.7(6)
C50 C49 H49 120.2
C48 C49 H49 120.2
C41 C46 C45 122.6(5)
C41 C46 H46 118.7
C45 C46 H46 118.7
C6 C5 C4 123.6(5)
C6 C5 H5A 118.2
C4 C5 H5A 118.2
O14 C67 H67A 109.5
O14 C67 H67B 109.5
H67A C67 H67B 109.5
O14 C67 H67C 109.5
H67A C67 H67C 109.5
H67B C67 H67C 109.5
C12 C13 C8 117.7(5)
C12 C13 C7 121.6(5)
C8 C13 C7 120.7(5)
C11 C14 C20 109.9(4)
C11 C14 C31 112.5(4)
C20 C14 C31 112.7(4)
C11 C14 H14A 107.1
C20 C14 H14A 107.1
C31 C14 H14A 107.1
C33 C34 H34A 109.5
C33 C34 H34B 109.5
H34A C34 H34B 109.5
C33 C34 H34C 109.5
H34A C34 H34C 109.5
H34B C34 H34C 109.5
C48 C47 C44 121.1(6)
C48 C47 H47 119.5
C44 C47 H47 119.5
C38 C37 C42 120.8(6)
C38 C37 H37 119.6
C42 C37 H37 119.6
C35 C36 H36A 109.5
C35 C36 H36B 109.5
H36A C36 H36B 109.5
C35 C36 H36C 109.5
H36A C36 H36C 109.5
H36B C36 H36C 109.5
C40 C39 C38 120.2(6)
C40 C39 H39 119.9
C38 C39 H39 119.9
C37 C38 C39 121.0(6)
C37 C38 H38 119.5
C39 C38 H38 119.5
C60 C56 C55 119.3(13)
C60 C56 C51 115.5(17)
C55 C56 C51 125.1(15)
C56 C51 C52 116.5(16)
C56 C51 H51 121.7
C52 C51 H51 121.7
C53 C52 C51 118.9(15)
C53 C52 H52 120.5
C51 C52 H52 120.5
C53 C54 C55 119.9(16)
C53 C54 H54 120.0
C55 C54 H54 120.0
C54 C53 C52 123.7(16)
C54 C53 H53 118.1
C52 C53 H53 118.1
C56 C55 C57 117.7(13)
C56 C55 C54 115.8(13)
C57 C55 C54 126.5(15)
O13 S1 C66 105.6(3)
O13 S1 C65 104.9(3)
C66 S1 C65 97.8(3)
S1 C65 H65A 109.5
S1 C65 H65B 109.5
H65A C65 H65B 109.5
S1 C65 H65C 109.5
H65A C65 H65C 109.5
H65B C65 H65C 109.5
S1 C66 H66A 109.5
S1 C66 H66B 109.5
H66A C66 H66B 109.5
S1 C66 H66C 109.5
H66A C66 H66C 109.5
H66B C66 H66C 109.5
C58 C57 C55 121.9(14)
C58 C57 Br2 117.7(11)
C55 C57 Br2 120.4(13)
C59 C58 C57 117.4(12)
C59 C58 C61 116.5(13)
C57 C58 C61 126.0(16)
C63 C64 C59 118.6(16)
C63 C64 H64 120.7
C59 C64 H64 120.7
C64 C63 C62 121.4(16)
C64 C63 H63 119.3
C62 C63 H63 119.3
C61 C62 C63 119.8(15)
C61 C62 H62 120.1
C63 C62 H62 120.1
C60 C59 C58 119.5(13)
C60 C59 C64 118.5(16)
C58 C59 C64 121.9(13)
C62 C61 C58 121.7(16)
C62 C61 H61 119.2
C58 C61 H61 119.2
C1 O1 H1 109.5
C56 C60 C59 124.1(14)
C56 C60 H60 118.0
C59 C60 H60 118.0
C46 C41 C40 121.9(5)
C46 C41 C42 119.6(5)
C40 C41 C42 118.4(5)

loop_
_geom_bond_atom_site_label_1
_geom_bond_atom_site_label_2
_geom_bond_distance
Br1 C43 1.902(6)
O3 C3 1.390(6)
O3 H3 0.8400
O7 C15 1.386(6)
O7 H7 0.8400
O4 C8 1.371(6)
O4 H4 0.8400
O9 C17 1.377(6)
O9 H9 0.8400
O10 C22 1.373(6)
O10 H10 0.8400
O5 C9 1.386(6)
O5 H5 0.8400
O6 C10 1.381(6)
O6 H6 0.8400
O2 C2 1.389(6)
O2 H2 0.8400
O8 C16 1.370(6)
O8 H8 0.8400
O11 C23 1.385(6)
O11 H11 0.8400
O12 C24 1.379(6)
O12 H12 0.8400
O14 C67 1.431(7)
O14 H14 0.8400
C26 C27 1.386(7)
C26 C25 1.389(7)
C26 H26 0.9500
C3 C2 1.375(8)
C3 C4 1.396(7)
C9 C8 1.385(7)
C9 C10 1.396(7)
C7 C13 1.522(7)
C7 C4 1.525(7)
C7 C29 1.535(7)
C7 H7A 1.0000
C12 C13 1.394(7)
C12 C11 1.401(7)
C12 H12A 0.9500
C28 C25 1.518(7)
C28 C35 1.540(8)
C28 C6 1.541(7)
C28 H28 1.0000
C6 C1 1.393(8)
C6 C5 1.399(7)
C17 C16 1.389(7)
C17 C18 1.389(7)
C22 C23 1.392(7)
C22 C27 1.396(8)
C16 C15 1.391(8)
C2 C1 1.393(8)
C18 C19 1.387(7)
C18 C21 1.532(7)
C19 C20 1.403(7)
C19 H19 0.9500
C45 C46 1.383(8)
C45 C50 1.431(8)
C45 C44 1.435(8)
C25 C24 1.388(8)
C23 C24 1.390(7)
C8 C13 1.397(7)
C32 C31 1.516(7)
C32 H32A 0.9800
C32 H32B 0.9800
C32 H32C 0.9800
C15 C20 1.381(7)
C4 C5 1.400(7)
C20 C14 1.527(7)
C42 C43 1.396(8)
C42 C37 1.432(8)
C42 C41 1.440(8)
C31 C14 1.532(8)
C31 H31A 0.9900
C31 H31B 0.9900
C43 C44 1.395(8)
C44 C47 1.425(9)
C30 C29 1.522(7)
C30 H30A 0.9800
C30 H30B 0.9800
C30 H30C 0.9800
C29 H29A 0.9900
C29 H29B 0.9900
C50 C49 1.353(8)
C50 H50 0.9500
C35 C36 1.511(8)
C35 H35A 0.9900
C35 H35B 0.9900
C11 C10 1.382(7)
C11 C14 1.520(7)
C40 C39 1.356(8)
C40 C41 1.418(8)
C40 H40 0.9500
C21 C27 1.525(7)
C21 C33 1.534(8)
C21 H21 1.0000
C1 O1 1.380(6)
C48 C47 1.356(10)
C48 C49 1.403(9)
C48 H48 0.9500
C33 C34 1.525(8)
C33 H33A 0.9900
C33 H33B 0.9900
C49 H49 0.9500
C46 C41 1.380(8)
C46 H46 0.9500
C5 H5A 0.9500
C67 H67A 0.9800
C67 H67B 0.9800
C67 H67C 0.9800
C14 H14A 1.0000
C34 H34A 0.9800
C34 H34B 0.9800
C34 H34C 0.9800
C47 H47 0.9500
C37 C38 1.360(9)
C37 H37 0.9500
C36 H36A 0.9800
C36 H36B 0.9800
C36 H36C 0.9800
C39 C38 1.406(9)
C39 H39 0.9500
C38 H38 0.9500
C56 C60 1.35(2)
C56 C55 1.40(2)
C56 C51 1.41(2)
C51 C52 1.422(19)
C51 H51 0.9500
C52 C53 1.41(2)
C52 H52 0.9500
C54 C53 1.337(19)
C54 C55 1.46(2)
C54 H54 0.9500
C53 H53 0.9500
C55 C57 1.420(18)
S1 O13 1.507(4)
S1 C66 1.770(6)
S1 C65 1.775(6)
C65 H65A 0.9800
C65 H65B 0.9800
C65 H65C 0.9800
C66 H66A 0.9800
C66 H66B 0.9800
C66 H66C 0.9800
C57 C58 1.41(2)
C57 Br2 1.75(3)
C58 C59 1.391(19)
C58 C61 1.458(19)
C64 C63 1.373(18)
C64 C59 1.43(2)
C64 H64 0.9500
C63 C62 1.41(2)
C63 H63 0.9500
C62 C61 1.36(2)
C62 H62 0.9500
C59 C60 1.372(19)
C61 H61 0.9500
O1 H1 0.8400
C60 H60 0.9500
